data_2224900
loop_
_publ_author_name
'Sundar, J. Kalyana'
'Natarajan, V.'
'Arivanandhan, M.'
'Hayakawa, Y.'
'Natarajan, S.'

_publ_section_title
;
 Ethyl 4-(dimethylamino)benzoate
;
_journal_coeditor_code CI2998
_journal_issue 2
_journal_name_full 'Acta Crystallographica Section E'
_journal_page_first o355
_journal_paper_doi 10.1107/S160053680905541X
_journal_volume 66
_journal_year 2010
_chemical_formula_iupac 'C11 H15 N O2'
_chemical_formula_moiety 'C11 H15 N O2'
_chemical_formula_sum 'C11 H15 N O2'
_chemical_formula_weight 193.24
_chemical_name_systematic
;
Ethyl 4-(dimethylamino)benzoate
;
_space_group_IT_number 14
_symmetry_cell_setting monoclinic
_symmetry_space_group_name_Hall '-P 2yab'
_symmetry_space_group_name_H-M 'P 1 21/a 1'
_atom_sites_solution_hydrogens geom
_atom_sites_solution_primary direct
_atom_sites_solution_secondary difmap
_audit_creation_method SHELXL-97
_cell_angle_alpha 90.00
_cell_angle_beta 98.672(11)
_cell_angle_gamma 90.00
_cell_formula_units_Z 4
_cell_length_a 12.6949(8)
_cell_length_b 6.6596(4)
_cell_length_c 12.8529(9)
_cell_measurement_reflns_used 25
_cell_measurement_temperature 293(2)
_cell_measurement_theta_max 25
_cell_measurement_theta_min 2
_cell_volume 1074.20(12)
_computing_cell_refinement 'CAD-4 EXPRESS (Enraf--Nonius, 1994)'
_computing_data_collection 'CAD-4 EXPRESS (Enraf--Nonius, 1994)'
_computing_data_reduction 'XCAD4 (Harms & Wocadlo, 1996)'
_computing_molecular_graphics 'PLATON (Spek, 2009)'
_computing_publication_material 'SHELXL97 (Sheldrick, 2008)'
_computing_structure_refinement 'SHELXL97 (Sheldrick, 2008)'
_computing_structure_solution 'SHELXS97 (Sheldrick, 2008)'
_diffrn_ambient_temperature 293(2)
_diffrn_measured_fraction_theta_full 0.999
_diffrn_measured_fraction_theta_max 0.999
_diffrn_measurement_device_type 'Nonius MACH-3'
_diffrn_measurement_method \w-2\q
_diffrn_radiation_monochromator graphite
_diffrn_radiation_source 'fine-focus sealed tube'
_diffrn_radiation_type MoK\a
_diffrn_radiation_wavelength 0.71073
_diffrn_reflns_av_R_equivalents 0.0505
_diffrn_reflns_av_sigmaI/netI 0.0420
_diffrn_reflns_limit_h_max 15
_diffrn_reflns_limit_h_min -1
_diffrn_reflns_limit_k_max 7
_diffrn_reflns_limit_k_min -7
_diffrn_reflns_limit_l_max 15
_diffrn_reflns_limit_l_min -15
_diffrn_reflns_number 4088
_diffrn_reflns_theta_full 24.98
_diffrn_reflns_theta_max 24.98
_diffrn_reflns_theta_min 3.21
_diffrn_standards_decay_% 0
_diffrn_standards_interval_time 60
_diffrn_standards_number 3
_exptl_absorpt_coefficient_mu 0.082
_exptl_absorpt_correction_T_max 0.9894
_exptl_absorpt_correction_T_min 0.9854
_exptl_absorpt_correction_type psi-scan
_exptl_absorpt_process_details '(North et al., 1968)'
_exptl_crystal_colour colourless
_exptl_crystal_density_diffrn 1.195
_exptl_crystal_density_method 'not measured'
_exptl_crystal_description Block
_exptl_crystal_F_000 416
_exptl_crystal_size_max 0.18
_exptl_crystal_size_mid 0.15
_exptl_crystal_size_min 0.13
_refine_diff_density_max 0.159
_refine_diff_density_min -0.135
_refine_ls_extinction_coef 0.018(3)
_refine_ls_extinction_expression Fc^*^=kFc[1+0.001xFc^2^\l^3^/sin(2\q)]^-1/4^
_refine_ls_extinction_method 'SHELXL97 (Sheldrick, 2008)'
_refine_ls_goodness_of_fit_ref 1.048
_refine_ls_hydrogen_treatment constr
_refine_ls_matrix_type full
_refine_ls_number_parameters 131
_refine_ls_number_reflns 1873
_refine_ls_number_restraints 0
_refine_ls_restrained_S_all 1.048
_refine_ls_R_factor_all 0.0633
_refine_ls_R_factor_gt 0.0432
_refine_ls_shift/su_max 0.001
_refine_ls_shift/su_mean 0.000
_refine_ls_structure_factor_coef Fsqd
_refine_ls_weighting_details 'calc w=1/[\s^2^(Fo^2^)+(0.0618P)^2^+0.2249P] where P=(Fo^2^+2Fc^2^)/3'
_refine_ls_weighting_scheme calc
_refine_ls_wR_factor_gt 0.1242
_refine_ls_wR_factor_ref 0.1341
_reflns_number_gt 1424
_reflns_number_total 1873
_reflns_threshold_expression I>2\s(I)
_cod_data_source_file ci2998.cif
_cod_data_source_block I
_cod_depositor_comments
;
The following automatic conversions were performed:
'_symmetry_cell_setting' value 'Monoclinic' changed to 'monoclinic'
according to '/home/saulius/struct/CIF-dictionaries/cif_core.dic'
dictionary named 'cif_core.dic' version 2.4.1 from 2010-06-29.

Automatic conversion script
Id: cif_fix_enum 1527 2010-12-29 10:47:43Z saulius 

The following automatic conversions were performed:

'_symmetry_cell_setting' value 'Monoclinic' changed to 'monoclinic'
according to /home/saulius/struct/CIF-dictionaries/cif_core.dic
dictionary named 'cif_core.dic' version 2.4.1 from 2010-06-29.

Automatic conversion script
Id: cif_fix_values 1715 2011-07-08 13:25:40Z adriana 
;
_cod_original_sg_symbol_H-M 'P 21/a'
_cod_database_code 2224900
_cod_database_fobs_code 2224900

loop_
_symmetry_equiv_pos_as_xyz
'x, y, z'
'-x+1/2, y+1/2, -z'
'-x, -y, -z'
'x-1/2, -y-1/2, z'

loop_
_atom_site_type_symbol
_atom_site_label
_atom_site_fract_x
_atom_site_fract_y
_atom_site_fract_z
_atom_site_U_iso_or_equiv
_atom_site_adp_type
_atom_site_calc_flag
_atom_site_refinement_flags
_atom_site_occupancy
_atom_site_disorder_assembly
_atom_site_disorder_group
O O1 0.40072(9) 0.08183(18) 0.88044(9) 0.0572(4) Uani d . 1 . .
O O2 0.54776(10) 0.0855(2) 0.80386(11) 0.0707(4) Uani d . 1 . .
C C1 0.34843(11) -0.5441(3) 0.66547(12) 0.0469(4) Uani d . 1 . .
C C4 0.42325(12) -0.1813(3) 0.76552(12) 0.0461(4) Uani d . 1 . .
N N1 0.31326(11) -0.7203(3) 0.61807(13) 0.0627(5) Uani d . 1 . .
C C7 0.46496(12) 0.0065(3) 0.81690(12) 0.0497(4) Uani d . 1 . .
C C3 0.32462(12) -0.2619(3) 0.77847(12) 0.0479(4) Uani d . 1 . .
H H3 0.2828 -0.1950 0.8208 0.057 Uiso calc R 1 . .
C C6 0.44776(12) -0.4608(3) 0.65238(13) 0.0528(5) Uani d . 1 . .
H H6 0.4900 -0.5262 0.6098 0.063 Uiso calc R 1 . .
C C2 0.28788(12) -0.4375(3) 0.73023(13) 0.0491(4) Uani d . 1 . .
H H2 0.2217 -0.4869 0.7405 0.059 Uiso calc R 1 . .
C C5 0.48322(12) -0.2852(3) 0.70133(13) 0.0531(5) Uani d . 1 . .
H H5 0.5492 -0.2343 0.6913 0.064 Uiso calc R 1 . .
C C8 0.43523(14) 0.2641(3) 0.93720(13) 0.0574(5) Uani d . 1 . .
H H8A 0.4448 0.3713 0.8884 0.069 Uiso calc R 1 . .
H H8B 0.5023 0.2419 0.9829 0.069 Uiso calc R 1 . .
C C1A 0.37347(16) -0.8242(3) 0.54815(15) 0.0685(5) Uani d . 1 . .
H H1A1 0.3762 -0.7437 0.4867 0.103 Uiso calc R 1 . .
H H1A2 0.3397 -0.9501 0.5277 0.103 Uiso calc R 1 . .
H H1A3 0.4445 -0.8481 0.5835 0.103 Uiso calc R 1 . .
C C2A 0.21248(14) -0.8068(3) 0.63395(17) 0.0690(6) Uani d . 1 . .
H H2A1 0.2090 -0.8138 0.7080 0.103 Uiso calc R 1 . .
H H2A2 0.2062 -0.9395 0.6044 0.103 Uiso calc R 1 . .
H H2A3 0.1553 -0.7247 0.6000 0.103 Uiso calc R 1 . .
C C9 0.34993(18) 0.3176(3) 1.00051(16) 0.0767(6) Uani d . 1 . .
H H9A 0.2835 0.3340 0.9545 0.115 Uiso calc R 1 . .
H H9B 0.3683 0.4409 1.0376 0.115 Uiso calc R 1 . .
H H9C 0.3431 0.2125 1.0502 0.115 Uiso calc R 1 . .

loop_
_atom_site_aniso_label
_atom_site_aniso_U_11
_atom_site_aniso_U_22
_atom_site_aniso_U_33
_atom_site_aniso_U_12
_atom_site_aniso_U_13
_atom_site_aniso_U_23
O1 0.0615(7) 0.0553(8) 0.0586(7) -0.0047(6) 0.0215(6) -0.0083(6)
O2 0.0583(7) 0.0663(9) 0.0929(10) -0.0141(7) 0.0289(7) -0.0111(7)
C1 0.0436(8) 0.0519(10) 0.0451(8) 0.0024(7) 0.0062(6) 0.0041(7)
C4 0.0448(8) 0.0495(10) 0.0459(8) 0.0027(7) 0.0129(7) 0.0052(7)
N1 0.0543(8) 0.0650(11) 0.0710(10) -0.0081(7) 0.0163(7) -0.0160(8)
C7 0.0481(8) 0.0529(10) 0.0500(9) 0.0034(8) 0.0132(7) 0.0061(8)
C3 0.0465(8) 0.0507(10) 0.0500(9) 0.0056(7) 0.0186(7) 0.0041(7)
C6 0.0470(8) 0.0591(11) 0.0560(10) 0.0024(8) 0.0200(7) -0.0052(8)
C2 0.0399(8) 0.0560(11) 0.0535(9) 0.0010(7) 0.0139(7) 0.0055(8)
C5 0.0431(8) 0.0622(12) 0.0578(10) -0.0045(8) 0.0198(7) -0.0025(8)
C8 0.0711(11) 0.0483(10) 0.0526(10) -0.0032(9) 0.0089(8) -0.0005(8)
C1A 0.0794(13) 0.0657(13) 0.0612(11) 0.0003(11) 0.0133(9) -0.0123(10)
C2A 0.0613(11) 0.0597(12) 0.0851(13) -0.0125(10) 0.0083(9) -0.0028(10)
C9 0.0951(15) 0.0653(13) 0.0750(13) 0.0003(12) 0.0296(11) -0.0139(11)

loop_
_atom_type_symbol
_atom_type_description
_atom_type_scat_dispersion_real
_atom_type_scat_dispersion_imag
_atom_type_scat_source
C C 0.0033 0.0016 'International Tables Vol C Tables 4.2.6.8 and 6.1.1.4'
H H 0.0000 0.0000 'International Tables Vol C Tables 4.2.6.8 and 6.1.1.4'
N N 0.0061 0.0033 'International Tables Vol C Tables 4.2.6.8 and 6.1.1.4'
O O 0.0106 0.0060 'International Tables Vol C Tables 4.2.6.8 and 6.1.1.4'

loop_
_geom_angle_atom_site_label_1
_geom_angle_atom_site_label_2
_geom_angle_atom_site_label_3
_geom_angle_site_symmetry_1
_geom_angle_site_symmetry_3
_geom_angle
_geom_angle_publ_flag
C7 O1 C8 . . 117.15(13) ?
N1 C1 C2 . . 121.76(14) ?
N1 C1 C6 . . 121.51(14) ?
C2 C1 C6 . . 116.73(16) ?
C5 C4 C3 . . 117.49(16) ?
C5 C4 C7 . . 119.76(14) ?
C3 C4 C7 . . 122.75(14) ?
C1 N1 C1A . . 121.48(15) ?
C1 N1 C2A . . 121.10(15) ?
C1A N1 C2A . . 117.40(16) ?
O2 C7 O1 . . 123.00(17) ?
O2 C7 C4 . . 124.59(15) ?
O1 C7 C4 . . 112.41(13) ?
C2 C3 C4 . . 121.61(15) ?
C2 C3 H3 . . 119.2 ?
C4 C3 H3 . . 119.2 ?
C5 C6 C1 . . 121.20(14) ?
C5 C6 H6 . . 119.4 ?
C1 C6 H6 . . 119.4 ?
C3 C2 C1 . . 121.24(15) ?
C3 C2 H2 . . 119.4 ?
C1 C2 H2 . . 119.4 ?
C6 C5 C4 . . 121.73(15) ?
C6 C5 H5 . . 119.1 ?
C4 C5 H5 . . 119.1 ?
O1 C8 C9 . . 106.59(14) ?
O1 C8 H8A . . 110.4 ?
C9 C8 H8A . . 110.4 ?
O1 C8 H8B . . 110.4 ?
C9 C8 H8B . . 110.4 ?
H8A C8 H8B . . 108.6 ?
N1 C1A H1A1 . . 109.5 ?
N1 C1A H1A2 . . 109.5 ?
H1A1 C1A H1A2 . . 109.5 ?
N1 C1A H1A3 . . 109.5 ?
H1A1 C1A H1A3 . . 109.5 ?
H1A2 C1A H1A3 . . 109.5 ?
N1 C2A H2A1 . . 109.5 ?
N1 C2A H2A2 . . 109.5 ?
H2A1 C2A H2A2 . . 109.5 ?
N1 C2A H2A3 . . 109.5 ?
H2A1 C2A H2A3 . . 109.5 ?
H2A2 C2A H2A3 . . 109.5 ?
C8 C9 H9A . . 109.5 ?
C8 C9 H9B . . 109.5 ?
H9A C9 H9B . . 109.5 ?
C8 C9 H9C . . 109.5 ?
H9A C9 H9C . . 109.5 ?
H9B C9 H9C . . 109.5 ?

loop_
_geom_bond_atom_site_label_1
_geom_bond_atom_site_label_2
_geom_bond_site_symmetry_2
_geom_bond_distance
_geom_bond_publ_flag
O1 C7 . 1.3361(19) ?
O1 C8 . 1.449(2) ?
O2 C7 . 1.2095(19) ?
C1 N1 . 1.365(2) ?
C1 C2 . 1.408(2) ?
C1 C6 . 1.411(2) ?
C4 C5 . 1.389(2) ?
C4 C3 . 1.395(2) ?
C4 C7 . 1.475(3) ?
N1 C1A . 1.442(2) ?
N1 C2A . 1.446(2) ?
C3 C2 . 1.372(2) ?
C3 H3 . 0.9300 ?
C6 C5 . 1.372(3) ?
C6 H6 . 0.9300 ?
C2 H2 . 0.9300 ?
C5 H5 . 0.9300 ?
C8 C9 . 1.493(2) ?
C8 H8A . 0.9700 ?
C8 H8B . 0.9700 ?
C1A H1A1 . 0.9600 ?
C1A H1A2 . 0.9600 ?
C1A H1A3 . 0.9600 ?
C2A H2A1 . 0.9600 ?
C2A H2A2 . 0.9600 ?
C2A H2A3 . 0.9600 ?
C9 H9A . 0.9600 ?
C9 H9B . 0.9600 ?
C9 H9C . 0.9600 ?

loop_
_geom_hbond_atom_site_label_D
_geom_hbond_atom_site_label_H
_geom_hbond_atom_site_label_A
_geom_hbond_site_symmetry_A
_geom_hbond_distance_DH
_geom_hbond_distance_HA
_geom_hbond_distance_DA
_geom_hbond_angle_DHA
C2 H2 O2 4_555 0.93 2.55 3.4682(19) 168

loop_
_geom_torsion_atom_site_label_1
_geom_torsion_atom_site_label_2
_geom_torsion_atom_site_label_3
_geom_torsion_atom_site_label_4
_geom_torsion_site_symmetry_1
_geom_torsion_site_symmetry_2
_geom_torsion_site_symmetry_3
_geom_torsion_site_symmetry_4
_geom_torsion
_geom_torsion_publ_flag
C2 C1 N1 C1A . . . . 177.23(16) ?
C6 C1 N1 C1A . . . . -3.2(3) ?
C2 C1 N1 C2A . . . . -1.0(3) ?
C6 C1 N1 C2A . . . . 178.53(16) ?
C8 O1 C7 O2 . . . . -1.5(2) ?
C8 O1 C7 C4 . . . . 178.51(13) ?
C5 C4 C7 O2 . . . . 3.6(3) ?
C3 C4 C7 O2 . . . . -176.55(16) ?
C5 C4 C7 O1 . . . . -176.49(14) ?
C3 C4 C7 O1 . . . . 3.4(2) ?
C5 C4 C3 C2 . . . . 0.3(2) ?
C7 C4 C3 C2 . . . . -179.64(15) ?
N1 C1 C6 C5 . . . . -179.15(16) ?
C2 C1 C6 C5 . . . . 0.5(2) ?
C4 C3 C2 C1 . . . . 0.1(2) ?
N1 C1 C2 C3 . . . . 179.19(15) ?
C6 C1 C2 C3 . . . . -0.4(2) ?
C1 C6 C5 C4 . . . . -0.2(3) ?
C3 C4 C5 C6 . . . . -0.2(2) ?
C7 C4 C5 C6 . . . . 179.69(15) ?
C7 O1 C8 C9 . . . . 179.26(15) ?

loop_
_cod_related_entry_id
_cod_related_entry_database
_cod_related_entry_code
1 ChemSpider 23472
